data_4087743
loop_
_publ_author_name
'Hunter, Seth C.'
'Chen, Shu-Jian'
'Steren, Carlos A.'
'Richmond, Michael G.'
'Xue, Zi-Ling'

_publ_section_title
;
 Syntheses and Characterization of Tantalum Alkyl Imides and Amide Imides.
 DFT Studies of Unusual \a-SiMe3 Abstraction by an Amide Ligand
;
_journal_issue 24
_journal_name_full Organometallics
_journal_page_first 5687
_journal_paper_doi 10.1021/acs.organomet.5b00558
_journal_volume 34
_journal_year 2015
_chemical_formula_sum 'C22 H66 N4 O2 Si6 Ta2'
_chemical_formula_weight 949.22
_space_group_crystal_system monoclinic
_space_group_IT_number 14
_space_group_name_Hall '-P 2yn'
_space_group_name_H-M_alt 'P 1 21/n 1'
_atom_sites_solution_hydrogens geom
_audit_creation_method SHELXL-2014/7
_cell_angle_alpha 90
_cell_angle_beta 92.7050(10)
_cell_angle_gamma 90
_cell_formula_units_Z 2
_cell_length_a 9.4036(7)
_cell_length_b 16.0261(11)
_cell_length_c 13.5459(10)
_cell_measurement_temperature 100(2)
_cell_volume 2039.1(3)
_computing_structure_refinement 'SHELXL-2014/7 (Sheldrick, 2014)'
_diffrn_ambient_temperature 100(2)
_diffrn_measured_fraction_theta_full 0.999
_diffrn_measured_fraction_theta_max 0.941
_diffrn_measurement_device_type 'Bruker APEX-II CCD'
_diffrn_measurement_method '\f and \w scans'
_diffrn_radiation_type MoK\a
_diffrn_radiation_wavelength 0.71073
_diffrn_reflns_av_R_equivalents 0.0237
_diffrn_reflns_av_unetI/netI 0.0187
_diffrn_reflns_Laue_measured_fraction_full 0.999
_diffrn_reflns_Laue_measured_fraction_max 0.941
_diffrn_reflns_limit_h_max 12
_diffrn_reflns_limit_h_min -12
_diffrn_reflns_limit_k_max 21
_diffrn_reflns_limit_k_min -21
_diffrn_reflns_limit_l_max 18
_diffrn_reflns_limit_l_min -18
_diffrn_reflns_number 23774
_diffrn_reflns_point_group_measured_fraction_full 0.999
_diffrn_reflns_point_group_measured_fraction_max 0.941
_diffrn_reflns_theta_full 25.242
_diffrn_reflns_theta_max 28.802
_diffrn_reflns_theta_min 1.970
_diffrn_source 'fine-focus sealed tube'
_exptl_absorpt_coefficient_mu 5.561
_exptl_absorpt_correction_T_max 0.851
_exptl_absorpt_correction_T_min 0.659
_exptl_absorpt_correction_type multi-scan
_exptl_absorpt_process_details SADABS
_exptl_crystal_colour colourless
_exptl_crystal_density_diffrn 1.546
_exptl_crystal_description plate
_exptl_crystal_F_000 944
_exptl_crystal_size_max 0.105
_exptl_crystal_size_mid 0.064
_exptl_crystal_size_min 0.029
_refine_diff_density_max 1.772
_refine_diff_density_min -0.608
_refine_diff_density_rms 0.108
_refine_ls_extinction_method none
_refine_ls_goodness_of_fit_ref 1.110
_refine_ls_hydrogen_treatment constr
_refine_ls_matrix_type full
_refine_ls_number_parameters 174
_refine_ls_number_reflns 5007
_refine_ls_number_restraints 0
_refine_ls_restrained_S_all 1.110
_refine_ls_R_factor_all 0.0189
_refine_ls_R_factor_gt 0.0172
_refine_ls_shift/su_max 0.002
_refine_ls_shift/su_mean 0.000
_refine_ls_structure_factor_coef Fsqd
_refine_ls_weighting_details 'w=1/[\s^2^(Fo^2^)+(0.0211P)^2^+2.1753P] where P=(Fo^2^+2Fc^2^)/3'
_refine_ls_weighting_scheme calc
_refine_ls_wR_factor_gt 0.0461
_refine_ls_wR_factor_ref 0.0469
_reflns_Friedel_coverage 0.000
_reflns_number_gt 4678
_reflns_number_total 5007
_reflns_threshold_expression 'I > 2\s(I)'
_cod_data_source_file om5b00558_si_002.cif
_cod_data_source_block trans-6
_cod_original_sg_symbol_H-M 'P 21/n'
_cod_database_code 4087743
_shelx_shelxl_version_number 2014/7
_shelx_space_group_comment
;
The symmetry employed for this shelxl refinement is uniquely defined
by the following loop, which should always be used as a source of
symmetry information in preference to the above space-group names.
They are only intended as comments.
;
_shelx_estimated_absorpt_t_min 0.593
_shelx_estimated_absorpt_t_max 0.855

loop_
_space_group_symop_operation_xyz
'x, y, z'
'-x+1/2, y+1/2, -z+1/2'
'-x, -y, -z'
'x-1/2, -y-1/2, z-1/2'

loop_
_atom_site_label
_atom_site_type_symbol
_atom_site_fract_x
_atom_site_fract_y
_atom_site_fract_z
_atom_site_U_iso_or_equiv
_atom_site_adp_type
_atom_site_occupancy
_atom_site_site_symmetry_order
_atom_site_calc_flag
_atom_site_refinement_flags_posn
_atom_site_refinement_flags_adp
Ta01 Ta 0.48614(2) 0.56588(2) 0.60373(2) 0.01348(4) Uani 1 1 d . .
Si1 Si 0.69428(8) 0.63444(4) 0.79188(5) 0.02105(14) Uani 1 1 d . .
Si2 Si 0.74076(7) 0.68938(4) 0.57966(5) 0.01959(13) Uani 1 1 d . .
Si3 Si 0.28235(8) 0.47545(4) 0.78336(5) 0.02106(14) Uani 1 1 d . .
O1 O 0.39232(17) 0.52873(10) 0.46489(12) 0.0165(3) Uani 1 1 d . .
N1 N 0.6547(2) 0.62617(12) 0.66382(14) 0.0160(4) Uani 1 1 d . .
N2 N 0.4008(2) 0.51503(13) 0.70170(15) 0.0194(4) Uani 1 1 d . .
C4 C 0.6938(3) 0.53108(18) 0.8544(2) 0.0301(6) Uani 1 1 d . .
H12 H 0.6077 0.5018 0.8354 0.045 Uiso 1 1 calc R U
H11 H 0.6990 0.5390 0.9247 0.045 Uiso 1 1 calc R U
H10 H 0.7744 0.4991 0.8353 0.045 Uiso 1 1 calc R U
C1 C 0.3459(3) 0.67554(16) 0.59143(19) 0.0230(5) Uani 1 1 d . .
H3 H 0.2487 0.6576 0.5832 0.034 Uiso 1 1 calc R U
H1 H 0.3702 0.7084 0.5354 0.034 Uiso 1 1 calc R U
H2 H 0.3575 0.7086 0.6504 0.034 Uiso 1 1 calc R U
C9 C 0.1069(3) 0.45225(19) 0.7178(2) 0.0306(6) Uani 1 1 d . .
H27 H 0.0722 0.5015 0.6843 0.046 Uiso 1 1 calc R U
H25 H 0.0399 0.4349 0.7650 0.046 Uiso 1 1 calc R U
H26 H 0.1189 0.4085 0.6705 0.046 Uiso 1 1 calc R U
C2 C 0.2781(3) 0.56708(17) 0.4074(2) 0.0302(6) Uani 1 1 d . .
H6 H 0.2002 0.5781 0.4488 0.045 Uiso 1 1 calc R U
H4 H 0.2471 0.5303 0.3548 0.045 Uiso 1 1 calc R U
H5 H 0.3106 0.6186 0.3801 0.045 Uiso 1 1 calc R U
C11 C 0.2518(3) 0.55536(18) 0.8799(2) 0.0322(6) Uani 1 1 d . .
H32 H 0.3386 0.5645 0.9186 0.048 Uiso 1 1 calc R U
H31 H 0.1794 0.5361 0.9220 0.048 Uiso 1 1 calc R U
H33 H 0.2218 0.6067 0.8489 0.048 Uiso 1 1 calc R U
C8 C 0.7207(4) 0.80175(17) 0.6122(2) 0.0361(7) Uani 1 1 d . .
H23 H 0.6214 0.8157 0.6119 0.054 Uiso 1 1 calc R U
H22 H 0.7666 0.8356 0.5647 0.054 Uiso 1 1 calc R U
H24 H 0.7637 0.8117 0.6768 0.054 Uiso 1 1 calc R U
C5 C 0.8775(3) 0.67671(19) 0.8200(2) 0.0336(7) Uani 1 1 d . .
H14 H 0.9466 0.6397 0.7938 0.050 Uiso 1 1 calc R U
H13 H 0.8940 0.6812 0.8903 0.050 Uiso 1 1 calc R U
H15 H 0.8857 0.7308 0.7905 0.050 Uiso 1 1 calc R U
C6 C 0.6572(3) 0.67465(16) 0.45232(18) 0.0228(5) Uani 1 1 d . .
H17 H 0.6628 0.6169 0.4340 0.034 Uiso 1 1 calc R U
H18 H 0.7068 0.7080 0.4062 0.034 Uiso 1 1 calc R U
H16 H 0.5592 0.6915 0.4517 0.034 Uiso 1 1 calc R U
C7 C 0.9314(3) 0.6594(2) 0.5709(2) 0.0350(7) Uani 1 1 d . .
H21 H 0.9828 0.6732 0.6316 0.053 Uiso 1 1 calc R U
H20 H 0.9715 0.6892 0.5174 0.053 Uiso 1 1 calc R U
H19 H 0.9379 0.6005 0.5592 0.053 Uiso 1 1 calc R U
C10 C 0.3547(3) 0.37786(18) 0.8418(2) 0.0348(7) Uani 1 1 d . .
H30 H 0.3730 0.3377 0.7914 0.052 Uiso 1 1 calc R U
H29 H 0.2866 0.3554 0.8853 0.052 Uiso 1 1 calc R U
H28 H 0.4417 0.3902 0.8789 0.052 Uiso 1 1 calc R U
C3 C 0.5650(4) 0.70636(19) 0.8479(2) 0.0348(7) Uani 1 1 d . .
H7 H 0.5715 0.7605 0.8182 0.052 Uiso 1 1 calc R U
H8 H 0.5866 0.7106 0.9177 0.052 Uiso 1 1 calc R U
H9 H 0.4703 0.6850 0.8367 0.052 Uiso 1 1 calc R U

loop_
_atom_site_aniso_label
_atom_site_aniso_U_11
_atom_site_aniso_U_22
_atom_site_aniso_U_33
_atom_site_aniso_U_23
_atom_site_aniso_U_13
_atom_site_aniso_U_12
Ta01 0.01353(6) 0.01279(6) 0.01416(5) -0.00069(3) 0.00099(4) -0.00019(3)
Si1 0.0263(4) 0.0184(3) 0.0180(3) -0.0025(2) -0.0032(3) -0.0002(3)
Si2 0.0196(3) 0.0173(3) 0.0218(3) 0.0020(2) -0.0007(3) -0.0039(2)
Si3 0.0225(3) 0.0217(3) 0.0193(3) 0.0026(3) 0.0047(3) -0.0020(3)
O1 0.0144(8) 0.0170(8) 0.0176(8) -0.0006(6) -0.0024(6) 0.0038(6)
N1 0.0179(10) 0.0130(9) 0.0168(9) -0.0004(7) -0.0004(7) -0.0018(7)
N2 0.0205(10) 0.0187(10) 0.0192(10) -0.0008(8) 0.0022(8) -0.0025(8)
C4 0.0389(16) 0.0282(14) 0.0222(13) 0.0038(11) -0.0079(11) -0.0024(12)
C1 0.0204(12) 0.0226(12) 0.0260(13) -0.0051(10) 0.0016(10) 0.0050(10)
C9 0.0197(13) 0.0378(15) 0.0347(15) -0.0023(12) 0.0063(11) -0.0036(11)
C2 0.0278(15) 0.0295(15) 0.0317(15) -0.0102(11) -0.0152(12) 0.0142(11)
C11 0.0352(16) 0.0375(16) 0.0244(14) -0.0040(11) 0.0085(12) 0.0003(12)
C8 0.054(2) 0.0182(13) 0.0358(16) 0.0025(11) -0.0011(14) -0.0073(13)
C5 0.0363(16) 0.0338(15) 0.0295(14) -0.0025(12) -0.0118(12) -0.0098(12)
C6 0.0236(12) 0.0221(12) 0.0230(12) 0.0043(9) 0.0028(10) -0.0008(10)
C7 0.0206(13) 0.0485(18) 0.0362(16) 0.0089(13) 0.0025(11) -0.0051(12)
C10 0.0366(16) 0.0282(15) 0.0396(16) 0.0123(12) 0.0040(13) -0.0024(12)
C3 0.0475(18) 0.0323(15) 0.0246(14) -0.0080(11) 0.0013(12) 0.0068(13)

loop_
_atom_type_symbol
_atom_type_description
_atom_type_scat_dispersion_real
_atom_type_scat_dispersion_imag
_atom_type_scat_source
C C 0.0033 0.0016 'International Tables Vol C Tables 4.2.6.8 and 6.1.1.4'
H H 0.0000 0.0000 'International Tables Vol C Tables 4.2.6.8 and 6.1.1.4'
N N 0.0061 0.0033 'International Tables Vol C Tables 4.2.6.8 and 6.1.1.4'
Si Si 0.0817 0.0704 'International Tables Vol C Tables 4.2.6.8 and 6.1.1.4'
Ta Ta -0.7052 6.5227 'International Tables Vol C Tables 4.2.6.8 and 6.1.1.4'
O O 0.0106 0.0060 'International Tables Vol C Tables 4.2.6.8 and 6.1.1.4'

loop_
_geom_angle_atom_site_label_1
_geom_angle_atom_site_label_2
_geom_angle_atom_site_label_3
_geom_angle
_geom_angle_site_symmetry_1
_geom_angle_site_symmetry_3
N2 Ta01 N1 107.13(9) . .
N2 Ta01 O1 110.41(8) . .
N1 Ta01 O1 141.73(7) . .
N2 Ta01 O1 105.57(8) . 3_666
N1 Ta01 O1 95.17(7) . 3_666
O1 Ta01 O1 67.95(7) . 3_666
N2 Ta01 C1 97.62(10) . .
N1 Ta01 C1 96.08(9) . .
O1 Ta01 C1 86.24(8) . .
O1 Ta01 C1 149.89(8) 3_666 .
N1 Si1 C4 112.09(11) . .
N1 Si1 C3 109.63(12) . .
C4 Si1 C3 110.48(15) . .
N1 Si1 C5 112.16(12) . .
C4 Si1 C5 104.55(14) . .
C3 Si1 C5 107.76(15) . .
N1 Si2 C7 111.57(12) . .
N1 Si2 C8 110.46(12) . .
C7 Si2 C8 111.83(15) . .
N1 Si2 C6 109.84(11) . .
C7 Si2 C6 105.73(13) . .
C8 Si2 C6 107.21(13) . .
N2 Si3 C11 108.82(12) . .
N2 Si3 C10 110.25(12) . .
C11 Si3 C10 110.08(15) . .
N2 Si3 C9 110.45(12) . .
C11 Si3 C9 107.93(14) . .
C10 Si3 C9 109.28(14) . .
C2 O1 Ta01 129.02(15) . .
C2 O1 Ta01 118.00(15) . 3_666
Ta01 O1 Ta01 112.06(7) . 3_666
Si2 N1 Si1 120.98(11) . .
Si2 N1 Ta01 113.38(10) . .
Si1 N1 Ta01 124.37(11) . .
Si3 N2 Ta01 166.53(14) . .
Si1 C4 H12 109.5 . .
Si1 C4 H11 109.5 . .
H12 C4 H11 109.5 . .
Si1 C4 H10 109.5 . .
H12 C4 H10 109.5 . .
H11 C4 H10 109.5 . .
Ta01 C1 H3 109.5 . .
Ta01 C1 H1 109.5 . .
H3 C1 H1 109.5 . .
Ta01 C1 H2 109.5 . .
H3 C1 H2 109.5 . .
H1 C1 H2 109.5 . .
Si3 C9 H27 109.5 . .
Si3 C9 H25 109.5 . .
H27 C9 H25 109.5 . .
Si3 C9 H26 109.5 . .
H27 C9 H26 109.5 . .
H25 C9 H26 109.5 . .
O1 C2 H6 109.5 . .
O1 C2 H4 109.5 . .
H6 C2 H4 109.5 . .
O1 C2 H5 109.5 . .
H6 C2 H5 109.5 . .
H4 C2 H5 109.5 . .
Si3 C11 H32 109.5 . .
Si3 C11 H31 109.5 . .
H32 C11 H31 109.5 . .
Si3 C11 H33 109.5 . .
H32 C11 H33 109.5 . .
H31 C11 H33 109.5 . .
Si2 C8 H23 109.5 . .
Si2 C8 H22 109.5 . .
H23 C8 H22 109.5 . .
Si2 C8 H24 109.5 . .
H23 C8 H24 109.5 . .
H22 C8 H24 109.5 . .
Si1 C5 H14 109.5 . .
Si1 C5 H13 109.5 . .
H14 C5 H13 109.5 . .
Si1 C5 H15 109.5 . .
H14 C5 H15 109.5 . .
H13 C5 H15 109.5 . .
Si2 C6 H17 109.5 . .
Si2 C6 H18 109.5 . .
H17 C6 H18 109.5 . .
Si2 C6 H16 109.5 . .
H17 C6 H16 109.5 . .
H18 C6 H16 109.5 . .
Si2 C7 H21 109.5 . .
Si2 C7 H20 109.5 . .
H21 C7 H20 109.5 . .
Si2 C7 H19 109.5 . .
H21 C7 H19 109.5 . .
H20 C7 H19 109.5 . .
Si3 C10 H30 109.5 . .
Si3 C10 H29 109.5 . .
H30 C10 H29 109.5 . .
Si3 C10 H28 109.5 . .
H30 C10 H28 109.5 . .
H29 C10 H28 109.5 . .
Si1 C3 H7 109.5 . .
Si1 C3 H8 109.5 . .
H7 C3 H8 109.5 . .
Si1 C3 H9 109.5 . .
H7 C3 H9 109.5 . .
H8 C3 H9 109.5 . .

loop_
_geom_bond_atom_site_label_1
_geom_bond_atom_site_label_2
_geom_bond_distance
_geom_bond_site_symmetry_2
Ta01 N2 1.780(2) .
Ta01 N1 1.9967(19) .
Ta01 O1 2.1244(16) .
Ta01 O1 2.1376(16) 3_666
Ta01 C1 2.199(2) .
Si1 N1 1.762(2) .
Si1 C4 1.860(3) .
Si1 C3 1.862(3) .
Si1 C5 1.873(3) .
Si2 N1 1.751(2) .
Si2 C7 1.865(3) .
Si2 C8 1.866(3) .
Si2 C6 1.876(3) .
Si3 N2 1.727(2) .
Si3 C11 1.863(3) .
Si3 C10 1.867(3) .
Si3 C9 1.873(3) .
O1 C2 1.435(3) .
O1 Ta01 2.1376(16) 3_666
C4 H12 0.9600 .
C4 H11 0.9600 .
C4 H10 0.9600 .
C1 H3 0.9600 .
C1 H1 0.9600 .
C1 H2 0.9600 .
C9 H27 0.9600 .
C9 H25 0.9600 .
C9 H26 0.9600 .
C2 H6 0.9600 .
C2 H4 0.9600 .
C2 H5 0.9600 .
C11 H32 0.9600 .
C11 H31 0.9600 .
C11 H33 0.9600 .
C8 H23 0.9600 .
C8 H22 0.9600 .
C8 H24 0.9600 .
C5 H14 0.9600 .
C5 H13 0.9600 .
C5 H15 0.9600 .
C6 H17 0.9600 .
C6 H18 0.9600 .
C6 H16 0.9600 .
C7 H21 0.9600 .
C7 H20 0.9600 .
C7 H19 0.9600 .
C10 H30 0.9600 .
C10 H29 0.9600 .
C10 H28 0.9600 .
C3 H7 0.9600 .
C3 H8 0.9600 .
C3 H9 0.9600 .
